data_4060250
_journal_name_full Organometallics
_journal_paper_doi 10.1021/om0342309
_journal_year 2004
_chemical_formula_moiety 'C78 H72 Cl4 O8 P6 Pd'
_chemical_formula_sum 'C78 H72 Cl4 O8 P6 Pd'
_chemical_formula_weight 1571.38
_space_group_IT_number 14
_symmetry_cell_setting monoclinic
_symmetry_space_group_name_Hall '-P 2ybc'
_symmetry_space_group_name_H-M 'P 1 21/c 1'
_atom_sites_solution_hydrogens geom
_atom_sites_solution_primary direct
_atom_sites_solution_secondary difmap
_cell_angle_alpha 90.00
_cell_angle_beta 99.375(2)
_cell_angle_gamma 90.00
_cell_formula_units_Z 2
_cell_length_a 12.5532(15)
_cell_length_b 16.599(2)
_cell_length_c 17.600(2)
_cell_measurement_reflns_used 13025
_cell_measurement_temperature 100(2)
_cell_measurement_theta_max 25
_cell_measurement_theta_min 2
_cell_volume 3618.2(8)
_diffrn_ambient_temperature 100(2)
_diffrn_detector_area_resol_mean n/a
_diffrn_measurement_device_type 'Bruker CCD-1000 area detector'
_diffrn_measurement_method '0.25 degree omega scans'
_diffrn_radiation_monochromator graphite
_diffrn_radiation_source 'fine-focus sealed tube'
_diffrn_radiation_type MoK\a
_diffrn_radiation_wavelength 0.71073
_diffrn_reflns_av_R_equivalents 0.0572
_diffrn_reflns_av_sigmaI/netI 0.0582
_diffrn_reflns_limit_h_max 15
_diffrn_reflns_limit_h_min -15
_diffrn_reflns_limit_k_max 20
_diffrn_reflns_limit_k_min -20
_diffrn_reflns_limit_l_max 22
_diffrn_reflns_limit_l_min -22
_diffrn_reflns_number 29205
_diffrn_reflns_theta_max 26.46
_diffrn_reflns_theta_min 2.35
_diffrn_standards_decay_% <1
_diffrn_standards_interval_count n/a
_diffrn_standards_interval_time n/a
_diffrn_standards_number n/a
_exptl_absorpt_coefficient_mu 0.593
_exptl_absorpt_correction_T_max 0.9007
_exptl_absorpt_correction_T_min 0.8016
_exptl_absorpt_correction_type multi-scan
_exptl_absorpt_process_details
;
multi-scan with SADABS  (Bruker-AXS, 2003)
;
_exptl_crystal_colour colorless
_exptl_crystal_density_diffrn 1.442
_exptl_crystal_density_meas 0
_exptl_crystal_density_method none
_exptl_crystal_description block
_exptl_crystal_F_000 1616
_exptl_crystal_size_max 0.39
_exptl_crystal_size_mid 0.25
_exptl_crystal_size_min 0.18
_refine_ls_extinction_coef ?
_refine_ls_extinction_method none
_refine_ls_goodness_of_fit_ref 1.118
_refine_ls_hydrogen_treatment constr
_refine_ls_matrix_type full
_refine_ls_number_parameters 439
_refine_ls_number_reflns 7400
_refine_ls_number_restraints 0
_refine_ls_restrained_S_all 1.118
_refine_ls_R_factor_all 0.0853
_refine_ls_R_factor_gt 0.0662
_refine_ls_shift/su_max 0.000
_refine_ls_shift/su_mean 0.000
_refine_ls_structure_factor_coef Fsqd
_refine_ls_weighting_details 'calc w=1/[\s^2^(Fo^2^)+(0.0634P)^2^+9.3355P] where P=(Fo^2^+2Fc^2^)/3'
_refine_ls_weighting_scheme calc
_refine_ls_wR_factor_gt 0.1441
_refine_ls_wR_factor_ref 0.1511
_reflns_number_gt 5909
_reflns_number_total 7400
_reflns_threshold_expression >2sigma(I)
_cod_depositor_comments
;
The following automatic conversions were performed:
'_symmetry_cell_setting' value 'Monoclinic' changed to 'monoclinic'
according to '/home/saulius/struct/CIF-dictionaries/cif_core.dic'
dictionary named 'cif_core.dic' version 2.4.1 from 2010-06-29.

Automatic conversion script
Id: cif_fix_enum 1527 2010-12-29 10:47:43Z saulius 
;
_cod_original_sg_symbol_H-M P2(1)/c
_cod_database_code 4060250

loop_
_symmetry_equiv_pos_as_xyz
'x, y, z'
'-x, y+1/2, -z+1/2'
'-x, -y, -z'
'x, -y-1/2, z-1/2'

loop_
_atom_site_label
_atom_site_type_symbol
_atom_site_fract_x
_atom_site_fract_y
_atom_site_fract_z
_atom_site_U_iso_or_equiv
_atom_site_adp_type
_atom_site_occupancy
_atom_site_symmetry_multiplicity
_atom_site_calc_flag
_atom_site_refinement_flags
_atom_site_disorder_assembly
_atom_site_disorder_group
Pd Pd 0.5000 0.0000 0.0000 0.01112(13) Uani 1 2 d S . .
Cl1 Cl 0.77667(15) 0.06817(10) -0.59701(8) 0.0525(4) Uani 1 1 d . . .
Cl2 Cl 0.76623(13) 0.06514(9) -0.43286(8) 0.0439(4) Uani 1 1 d . . .
P1 P 0.38691(8) 0.10680(6) 0.02297(6) 0.0132(2) Uani 1 1 d . . .
P2 P 0.39641(8) 0.00482(6) -0.12278(6) 0.0146(2) Uani 1 1 d . . .
P3 P 0.85026(10) 0.14700(8) -0.07681(7) 0.0247(3) Uani 1 1 d . . .
O1 O 0.8008(3) 0.0723(2) -0.05531(19) 0.0316(8) Uani 1 1 d . . .
O2 O 0.7912(3) 0.2241(2) -0.0823(2) 0.0308(8) Uani 1 1 d . . .
O3 O 0.9633(3) 0.1568(2) -0.0169(2) 0.0316(8) Uani 1 1 d . . .
O4 O 0.8916(3) 0.1374(2) -0.15933(18) 0.0284(8) Uani 1 1 d . . .
C1 C 0.3546(3) 0.1330(3) 0.1167(2) 0.0172(9) Uani 1 1 d . . .
C2 C 0.2684(4) 0.0951(3) 0.1438(3) 0.0231(10) Uani 1 1 d . . .
H2B H 0.2278 0.0546 0.1139 0.028 Uiso 1 1 calc R . .
C3 C 0.2425(4) 0.1171(3) 0.2150(3) 0.0282(11) Uani 1 1 d . . .
H3A H 0.1848 0.0911 0.2340 0.034 Uiso 1 1 calc R . .
C4 C 0.3005(4) 0.1766(3) 0.2578(3) 0.0329(12) Uani 1 1 d . . .
H4A H 0.2817 0.1919 0.3059 0.039 Uiso 1 1 calc R . .
C5 C 0.3857(4) 0.2144(3) 0.2316(3) 0.0300(12) Uani 1 1 d . . .
H5A H 0.4257 0.2550 0.2619 0.036 Uiso 1 1 calc R . .
C6 C 0.4127(4) 0.1928(3) 0.1610(3) 0.0214(10) Uani 1 1 d . . .
H6A H 0.4709 0.2190 0.1427 0.026 Uiso 1 1 calc R . .
C7 C 0.4302(3) 0.2019(2) -0.0137(2) 0.0157(9) Uani 1 1 d . . .
C8 C 0.5261(4) 0.2085(3) -0.0424(2) 0.0204(9) Uani 1 1 d . . .
H8A H 0.5709 0.1626 -0.0439 0.024 Uiso 1 1 calc R . .
C9 C 0.5568(4) 0.2826(3) -0.0691(3) 0.0252(10) Uani 1 1 d . . .
H9A H 0.6228 0.2874 -0.0887 0.030 Uiso 1 1 calc R . .
C10 C 0.4911(4) 0.3495(3) -0.0671(3) 0.0277(11) Uani 1 1 d . . .
H10A H 0.5125 0.4000 -0.0850 0.033 Uiso 1 1 calc R . .
C11 C 0.3948(4) 0.3430(3) -0.0394(3) 0.0241(10) Uani 1 1 d . . .
H11A H 0.3498 0.3889 -0.0386 0.029 Uiso 1 1 calc R . .
C12 C 0.3637(4) 0.2693(3) -0.0125(2) 0.0194(9) Uani 1 1 d . . .
H12A H 0.2975 0.2647 0.0067 0.023 Uiso 1 1 calc R . .
C13 C 0.2583(3) 0.0839(3) -0.0383(2) 0.0172(9) Uani 1 1 d . . .
H13A H 0.2267 0.0342 -0.0203 0.021 Uiso 1 1 calc R . .
H13B H 0.2066 0.1287 -0.0364 0.021 Uiso 1 1 calc R . .
C14 C 0.2800(3) 0.0726(2) -0.1203(2) 0.0156(9) Uani 1 1 d . . .
H14A H 0.2948 0.1257 -0.1422 0.019 Uiso 1 1 calc R . .
H14B H 0.2150 0.0497 -0.1525 0.019 Uiso 1 1 calc R . .
C15 C 0.4572(3) 0.0428(2) -0.2021(2) 0.0164(9) Uani 1 1 d . . .
C16 C 0.5668(4) 0.0598(3) -0.1930(3) 0.0198(9) Uani 1 1 d . . .
H16A H 0.6116 0.0511 -0.1447 0.024 Uiso 1 1 calc R . .
C17 C 0.6106(4) 0.0896(3) -0.2547(3) 0.0275(11) Uani 1 1 d . . .
H17A H 0.6856 0.1012 -0.2488 0.033 Uiso 1 1 calc R . .
C18 C 0.5454(4) 0.1025(3) -0.3249(3) 0.0286(11) Uani 1 1 d . . .
H18A H 0.5759 0.1228 -0.3671 0.034 Uiso 1 1 calc R . .
C19 C 0.4363(4) 0.0861(3) -0.3340(3) 0.0278(11) Uani 1 1 d . . .
H19A H 0.3919 0.0949 -0.3824 0.033 Uiso 1 1 calc R . .
C20 C 0.3917(4) 0.0570(3) -0.2728(2) 0.0205(9) Uani 1 1 d . . .
H20A H 0.3164 0.0465 -0.2788 0.025 Uiso 1 1 calc R . .
C21 C 0.3393(3) -0.0932(2) -0.1517(2) 0.0134(8) Uani 1 1 d . . .
C22 C 0.3447(4) -0.1285(3) -0.2224(2) 0.0177(9) Uani 1 1 d . . .
H22A H 0.3826 -0.1022 -0.2579 0.021 Uiso 1 1 calc R . .
C23 C 0.2951(4) -0.2022(3) -0.2415(3) 0.0228(10) Uani 1 1 d . . .
H23A H 0.2977 -0.2255 -0.2905 0.027 Uiso 1 1 calc R . .
C24 C 0.2421(4) -0.2416(3) -0.1897(3) 0.0239(10) Uani 1 1 d . . .
H24A H 0.2084 -0.2921 -0.2027 0.029 Uiso 1 1 calc R . .
C25 C 0.2383(4) -0.2071(3) -0.1184(3) 0.0226(10) Uani 1 1 d . . .
H25A H 0.2023 -0.2344 -0.0824 0.027 Uiso 1 1 calc R . .
C26 C 0.2862(4) -0.1337(3) -0.0993(2) 0.0190(9) Uani 1 1 d . . .
H26A H 0.2831 -0.1106 -0.0503 0.023 Uiso 1 1 calc R . .
C27 C 1.0190(4) 0.2290(3) -0.0077(3) 0.0297(12) Uani 1 1 d . . .
C28 C 1.0642(4) 0.2500(3) 0.0669(3) 0.0372(13) Uani 1 1 d . . .
H28A H 1.0570 0.2150 0.1084 0.045 Uiso 1 1 calc R . .
C29 C 1.1203(5) 0.3224(4) 0.0810(4) 0.0468(15) Uani 1 1 d . . .
H29A H 1.1499 0.3375 0.1322 0.056 Uiso 1 1 calc R . .
C30 C 1.1322(5) 0.3720(3) 0.0196(4) 0.0490(17) Uani 1 1 d . . .
H30A H 1.1701 0.4215 0.0287 0.059 Uiso 1 1 calc R . .
C31 C 1.0891(4) 0.3498(3) -0.0554(4) 0.0467(16) Uani 1 1 d . . .
H31A H 1.0988 0.3838 -0.0971 0.056 Uiso 1 1 calc R . .
C32 C 1.0324(4) 0.2786(3) -0.0698(4) 0.0378(13) Uani 1 1 d . . .
H32A H 1.0030 0.2635 -0.1210 0.045 Uiso 1 1 calc R . .
C33 C 0.9499(4) 0.0720(3) -0.1803(3) 0.0260(10) Uani 1 1 d . . .
C34 C 0.9863(4) 0.0092(3) -0.1306(3) 0.0278(11) Uani 1 1 d . . .
H34A H 0.9748 0.0096 -0.0786 0.033 Uiso 1 1 calc R . .
C35 C 1.0403(4) -0.0541(3) -0.1595(3) 0.0321(12) Uani 1 1 d . . .
H35A H 1.0647 -0.0981 -0.1268 0.039 Uiso 1 1 calc R . .
C36 C 1.0591(4) -0.0544(3) -0.2345(3) 0.0348(13) Uani 1 1 d . . .
H36A H 1.0948 -0.0987 -0.2535 0.042 Uiso 1 1 calc R . .
C37 C 1.0259(4) 0.0099(3) -0.2814(3) 0.0385(13) Uani 1 1 d . . .
H37A H 1.0406 0.0107 -0.3327 0.046 Uiso 1 1 calc R . .
C38 C 0.9715(4) 0.0733(3) -0.2550(3) 0.0361(13) Uani 1 1 d . . .
H38A H 0.9489 0.1177 -0.2878 0.043 Uiso 1 1 calc R . .
C39 C 0.8286(5) 0.1074(3) -0.5064(3) 0.0380(13) Uani 1 1 d . . .
H39A H 0.8181 0.1665 -0.5071 0.046 Uiso 1 1 calc R . .
H39B H 0.9072 0.0967 -0.4951 0.046 Uiso 1 1 calc R . .

loop_
_atom_site_aniso_label
_atom_site_aniso_U_11
_atom_site_aniso_U_22
_atom_site_aniso_U_33
_atom_site_aniso_U_23
_atom_site_aniso_U_13
_atom_site_aniso_U_12
Pd 0.0123(2) 0.0096(2) 0.0114(2) -0.00130(17) 0.00143(15) 0.00089(18)
Cl1 0.0772(11) 0.0498(9) 0.0285(7) -0.0079(6) 0.0023(7) 0.0174(8)
Cl2 0.0630(10) 0.0394(8) 0.0325(7) -0.0007(6) 0.0169(7) 0.0018(7)
P1 0.0147(5) 0.0113(5) 0.0137(5) -0.0012(4) 0.0023(4) 0.0020(4)
P2 0.0172(5) 0.0121(5) 0.0146(5) -0.0001(4) 0.0026(4) 0.0002(4)
P3 0.0297(7) 0.0256(6) 0.0196(6) 0.0013(5) 0.0064(5) -0.0001(5)
O1 0.035(2) 0.033(2) 0.0287(18) -0.0075(15) 0.0131(16) -0.0044(16)
O2 0.0293(19) 0.0310(19) 0.0328(19) -0.0006(15) 0.0077(15) 0.0050(15)
O3 0.035(2) 0.0257(19) 0.0335(19) 0.0031(15) 0.0037(15) 0.0003(15)
O4 0.0347(19) 0.0277(18) 0.0247(17) 0.0032(14) 0.0107(15) 0.0056(15)
C1 0.019(2) 0.019(2) 0.012(2) -0.0010(17) -0.0001(17) 0.0070(17)
C2 0.023(2) 0.027(3) 0.019(2) -0.0024(19) 0.0045(19) 0.001(2)
C3 0.031(3) 0.035(3) 0.021(2) 0.001(2) 0.010(2) 0.002(2)
C4 0.038(3) 0.045(3) 0.017(2) -0.004(2) 0.007(2) 0.012(3)
C5 0.043(3) 0.029(3) 0.016(2) -0.008(2) -0.002(2) 0.006(2)
C6 0.025(2) 0.018(2) 0.020(2) 0.0006(18) 0.0010(19) 0.0040(19)
C7 0.021(2) 0.013(2) 0.0117(19) -0.0009(16) -0.0018(17) -0.0011(17)
C8 0.023(2) 0.017(2) 0.020(2) -0.0017(18) 0.0024(19) 0.0003(18)
C9 0.026(3) 0.030(3) 0.020(2) -0.001(2) 0.005(2) -0.006(2)
C10 0.041(3) 0.017(2) 0.024(2) 0.0037(19) 0.001(2) -0.007(2)
C11 0.033(3) 0.014(2) 0.023(2) -0.0016(18) 0.000(2) 0.0053(19)
C12 0.021(2) 0.019(2) 0.018(2) -0.0048(18) 0.0014(18) 0.0012(18)
C13 0.014(2) 0.017(2) 0.020(2) -0.0032(17) 0.0019(17) 0.0031(17)
C14 0.016(2) 0.012(2) 0.018(2) -0.0033(17) 0.0022(17) 0.0018(16)
C15 0.025(2) 0.010(2) 0.015(2) -0.0011(16) 0.0052(17) -0.0035(17)
C16 0.023(2) 0.015(2) 0.022(2) 0.0024(18) 0.0039(18) 0.0018(18)
C17 0.025(3) 0.024(2) 0.036(3) 0.004(2) 0.012(2) -0.003(2)
C18 0.036(3) 0.027(3) 0.027(3) 0.007(2) 0.019(2) -0.001(2)
C19 0.040(3) 0.024(2) 0.020(2) 0.0066(19) 0.006(2) 0.001(2)
C20 0.021(2) 0.020(2) 0.020(2) 0.0024(18) 0.0017(18) 0.0003(18)
C21 0.013(2) 0.0096(19) 0.016(2) -0.0012(16) -0.0018(16) -0.0008(15)
C22 0.023(2) 0.016(2) 0.015(2) 0.0020(17) 0.0052(18) -0.0004(18)
C23 0.029(3) 0.021(2) 0.018(2) -0.0068(18) 0.0018(19) 0.0036(19)
C24 0.024(2) 0.015(2) 0.031(3) -0.0024(19) 0.000(2) -0.0050(19)
C25 0.028(3) 0.019(2) 0.023(2) 0.0022(18) 0.009(2) -0.0028(19)
C26 0.023(2) 0.017(2) 0.018(2) -0.0051(17) 0.0037(18) 0.0011(18)
C27 0.023(3) 0.022(2) 0.046(3) 0.002(2) 0.010(2) 0.0074(19)
C28 0.032(3) 0.039(3) 0.041(3) -0.005(3) 0.008(2) -0.002(2)
C29 0.033(3) 0.045(4) 0.064(4) -0.012(3) 0.011(3) -0.001(3)
C30 0.028(3) 0.027(3) 0.094(5) -0.012(3) 0.015(3) -0.001(2)
C31 0.028(3) 0.034(3) 0.080(5) 0.013(3) 0.015(3) 0.000(2)
C32 0.035(3) 0.029(3) 0.051(3) 0.007(3) 0.013(3) 0.003(2)
C33 0.022(2) 0.024(2) 0.033(3) -0.006(2) 0.008(2) 0.0029(19)
C34 0.023(2) 0.028(3) 0.033(3) -0.001(2) 0.006(2) -0.001(2)
C35 0.019(2) 0.031(3) 0.048(3) 0.004(2) 0.007(2) 0.002(2)
C36 0.018(2) 0.035(3) 0.051(3) -0.011(3) 0.005(2) 0.004(2)
C37 0.035(3) 0.049(4) 0.031(3) -0.005(3) 0.003(2) 0.010(3)
C38 0.037(3) 0.041(3) 0.030(3) 0.004(2) 0.003(2) 0.009(2)
C39 0.043(3) 0.040(3) 0.029(3) -0.002(2) 0.000(2) -0.012(3)
